data_2311093
loop_
_publ_author_name
'Massoni, Nicolas'
'Pierrick, Chevreux'

_publ_section_title
;
 Crystal structure of Na~2~HfSi~2~O~7~ by Rietveld refinement
;
_journal_name_full 'Acta Crystallographica, Section e'
_journal_page_first 1434
_journal_paper_doi 10.1107/S2056989016014225
_journal_volume 72
_journal_year 2016
_chemical_formula_iupac 'Hf Na2 O7 Si2'
_chemical_formula_moiety 'Hf O7 Si2, 2(Na)'
_chemical_formula_structural 'Hf Na2 O7 Si2'
_chemical_formula_sum 'Hf Na2 O7 Si2'
_chemical_formula_weight 392.6
_chemical_name_systematic
;
sodium hafnium disilicate
;
_space_group_crystal_system triclinic
_space_group_IT_number 2
_space_group_name_H-M_alt 'P -1'
_symmetry_space_group_name_Hall '-P 1'
_symmetry_space_group_name_H-M 'P -1'
_cell_angle_alpha 92.603(2)
_cell_angle_beta 94.0843(18)
_cell_angle_gamma 71.3262(18)
_cell_formula_units_Z 2
_cell_length_a 6.6123(2)
_cell_length_b 8.7948(3)
_cell_length_c 5.41074(15)
_cell_measurement_reflns_used 1866
_cell_measurement_temperature 293
_cell_measurement_theta_max 60
_cell_measurement_theta_min 4.0065
_cell_volume 297.249(16)
_computing_cell_refinement 'JANA 2006 (Petricek et al., 2014)'
_computing_data_collection 'Data Collector (Panalytical, 2011)'
_computing_data_reduction 'JANA 2006 (Petricek et al., 2014)'
_computing_molecular_graphics 'VESTA V3.2.1 (Momma et al., 2011)'
_computing_publication_material 'PublCIF,  CheckCIF, PrintCIF'
_computing_structure_refinement 'JANA 2006 (Petricek et al., 2014)'
_computing_structure_solution 'JANA 2006 (Petricek et al., 2014)'
_diffrn_ambient_temperature 293
_diffrn_detector solid-state
_diffrn_measurement_device_type 'Panalytical XPert MPD Pro'
_diffrn_radiation_type 'Cu K\a~1~'
_diffrn_radiation_wavelength 1.54176
_diffrn_source 'sealed X-ray tube'
_diffrn_source_target Cu
_exptl_absorpt_coefficient_mu 37.913
_exptl_crystal_density_diffrn 4.3868
_exptl_crystal_density_method 'not measured'
_exptl_crystal_F_000 356
_pd_block_diffractogram_id nahfsioprofile
_pd_char_colour white
_pd_char_particle_morphology plate-like
_pd_meas_2theta_range_inc 0.017
_pd_meas_2theta_range_max 120.013
_pd_meas_2theta_range_min 8.013
_pd_meas_number_of_points 6423
_pd_meas_scan_method step
_pd_prep_pressure 100
_pd_prep_temperature 1393
_pd_proc_ls_background_function 'Legendre polynoms'
_pd_proc_ls_profile_function pseudo-Voigt
_pd_proc_ls_prof_R_factor 0.0237
_pd_proc_ls_prof_wR_expected 0.0145
_pd_proc_ls_prof_wR_factor 0.0324
_pd_spec_mounting ' packed powder pellet'
_pd_spec_mount_mode reflection
_pd_spec_shape flat_sheet
_pd_spec_size_axial 25
_pd_spec_size_equat 25
_pd_spec_size_thick 1
_refine_diff_density_max 0.80
_refine_diff_density_min -1.66
_refine_ls_extinction_method none
_refine_ls_goodness_of_fit_all 2.23
_refine_ls_goodness_of_fit_ref 2.23
_refine_ls_number_constraints 6
_refine_ls_number_parameters 67
_refine_ls_number_restraints 0
_refine_ls_R_factor_all 0.0236
_refine_ls_R_factor_gt 0.0236
_refine_ls_shift/su_max 0.0053
_refine_ls_shift/su_mean 0.0009
_refine_ls_weighting_scheme sigma
_refine_ls_wR_factor_all 0.0297
_refine_ls_wR_factor_gt 0.0297
_cod_data_source_file ForCODdeposition-SG.cif
_cod_data_source_block I
_cod_original_cell_volume 297.250(15)
_cod_database_code 2311093
_publcif_datablock.id {8383952a-e3c4-4c1d-b7b5-62f5ce8931d5}

_publcif_info_exptl_table_max_cols 4
_publcif_info_exptl_table_use_headnotes n

loop_
_symmetry_equiv_pos_site_id
_symmetry_equiv_pos_as_xyz
1 x,y,z
2 -x,-y,-z

loop_
_atom_site_label
_atom_site_fract_x
_atom_site_fract_y
_atom_site_fract_z
_atom_site_U_iso_or_equiv
_atom_site_adp_type
_atom_site_occupancy
_atom_site_type_symbol
Na1 0.8823(15) 0.0970(12) 0.2630(18) 0.035(4) Uiso 1 Na
Na2 0.3456(14) 0.5024(10) 0.7608(18) 0.011(3) Uiso 1 Na
Hf1 0.2880(3) 0.2710(2) 0.2201(3) 0.0158(7) Uani 1 Hf
Si1 0.6528(13) 0.1435(9) 0.7769(13) 0.010(3) Uiso 1 Si
Si2 0.9381(12) 0.3380(8) 0.6861(15) 0.006(2) Uiso 1 Si
O1 0.307(2) 0.0382(17) 0.172(3) 0.0030(15) Uiso 1 O
O2 0.865(2) 0.1777(14) 0.727(2) 0.0030(15) Uiso 1 O
O3 0.494(2) 0.2081(15) 0.530(3) 0.0030(15) Uiso 1 O
O4 0.562(2) 0.2522(15) 0.020(3) 0.0030(15) Uiso 1 O
O5 -0.003(2) 0.3116(14) 0.401(3) 0.0030(15) Uiso 1 O
O6 0.120(2) 0.3300(14) 0.872(3) 0.0030(15) Uiso 1 O
O7 0.284(2) 0.5148(14) 0.288(3) 0.0030(15) Uiso 1 O

loop_
_atom_site_aniso_label
_atom_site_aniso_type_symbol
_atom_site_aniso_U_11
_atom_site_aniso_U_22
_atom_site_aniso_U_33
_atom_site_aniso_U_12
_atom_site_aniso_U_13
_atom_site_aniso_U_23
Hf1 Hf 0.0148(10) 0.0177(11) 0.0126(10) 0.0003(7) 0.0035(7) 0.0111(8)

loop_
_atom_type_symbol
_atom_type_description
_atom_type_scat_dispersion_real
_atom_type_scat_dispersion_imag
_atom_type_scat_source
Na Na 0.1353 0.1239 'International Tables for Crystallography (Vol. IV)'
Hf Hf -6.1794 4.9776 'International Tables for Crystallography (Vol. IV)'
Si Si 0.2541 0.3302 'International Tables for Crystallography (Vol. IV)'
O O 0.0492 0.0322 'International Tables for Crystallography (Vol. IV)'

loop_
_geom_angle_atom_site_label_1
_geom_angle_atom_site_label_2
_geom_angle_atom_site_label_3
_geom_angle_site_symmetry_1
_geom_angle_site_symmetry_2
_geom_angle_site_symmetry_3
_geom_angle
_geom_angle_publ_flag
Hf1 O1 Si1 . . 2_656 161.7(9) y
Si1 O2 Si2 . . . 136.8(8) y
Hf1 O3 Si1 . . . 175.1(10) y
Na1 O4 Si1 . . 1_554 89.2(6) y
Na1 O5 Si2 1_455 . 1_455 104.3(9) y
Hf1 O6 Si2 1_556 . 1_455 153.3(10) y
Na2 O7 Si2 2_666 . 2_666 134.4(9) y
O4 Na1 O5 . . 1_655 97.2(6) y
O4 Na1 Na1 . . 2_755 91.7(4) y
O4 Na1 Na1 . . 2_756 152.6(6) y
O4 Na1 Na2 . . 2_666 51.1(4) y
O4 Na1 Hf1 . . 1_655 109.2(5) y
O4 Na1 Si1 . . 1_554 33.8(4) y
O4 Na1 Si1 . . . 95.1(5) y
O4 Na1 Si1 . . 2_756 143.7(5) y
O4 Na1 Si2 . . . 103.7(5) y
O5 Na1 Na1 1_655 . 2_755 114.1(6) y
O5 Na1 Na1 1_655 . 2_756 89.9(5) y
O5 Na1 Na2 1_655 . 2_666 46.9(4) y
O5 Na1 Hf1 1_655 . 1_655 36.4(4) y
O5 Na1 Si1 1_655 . 1_554 113.7(5) y
O5 Na1 Si1 1_655 . . 85.7(5) y
O5 Na1 Si1 1_655 . 2_756 94.3(5) y
O5 Na1 Si2 1_655 . . 29.8(4) y
Na1 Na1 Na1 2_755 . 2_756 109.5(3) y
Na1 Na1 Na2 2_755 . 2_666 116.9(4) y
Na1 Na1 Hf1 2_755 . 1_655 79.2(3) y
Na1 Na1 Si1 2_755 . 1_554 58.3(3) y
Na1 Na1 Si1 2_755 . . 158.2(4) y
Na1 Na1 Si1 2_755 . 2_756 52.3(2) y
Na1 Na1 Si2 2_755 . . 141.2(4) y
Na1 Na1 Na2 2_756 . 2_666 125.8(4) y
Na1 Na1 Hf1 2_756 . 1_655 92.0(3) y
Na1 Na1 Si1 2_756 . 1_554 156.1(5) y
Na1 Na1 Si1 2_756 . . 59.0(3) y
Na1 Na1 Si1 2_756 . 2_756 61.2(3) y
Na1 Na1 Si2 2_756 . . 70.6(3) y
Na2 Na1 Hf1 2_666 . 1_655 71.7(3) y
Na2 Na1 Si1 2_666 . 1_554 76.5(3) y
Na2 Na1 Si1 2_666 . . 83.1(3) y
Na2 Na1 Si1 2_666 . 2_756 135.6(5) y
Na2 Na1 Si2 2_666 . . 55.9(3) y
Hf1 Na1 Si1 1_655 . 1_554 104.5(4) y
Hf1 Na1 Si1 1_655 . . 117.6(3) y
Hf1 Na1 Si1 1_655 . 2_756 64.0(3) y
Hf1 Na1 Si2 1_655 . . 62.2(3) y
Si1 Na1 Si1 1_554 . . 123.9(4) y
Si1 Na1 Si1 1_554 . 2_756 110.6(4) y
Si1 Na1 Si2 1_554 . . 132.4(4) y
Si1 Na1 Si1 . . 2_756 120.1(3) y
Si1 Na1 Si2 . . . 56.5(3) y
Si1 Na1 Si2 2_756 . . 103.3(3) y
O7 Na2 Na1 2_666 . 2_666 99.3(5) y
O7 Na2 Na2 2_666 . 2_666 45.5(4) y
O7 Na2 Na2 2_666 . 2_667 60.6(4) y
O7 Na2 Hf1 2_666 . . 96.4(4) y
O7 Na2 Hf1 2_666 . 1_556 113.5(4) y
O7 Na2 Hf1 2_666 . 2_666 35.8(3) y
O7 Na2 Si1 2_666 . . 68.4(4) y
O7 Na2 Si2 2_666 . 2_666 110.4(5) y
Na1 Na2 Na2 2_666 . 2_666 91.8(3) y
Na1 Na2 Na2 2_666 . 2_667 97.3(3) y
Na1 Na2 Hf1 2_666 . . 117.5(3) y
Na1 Na2 Hf1 2_666 . 1_556 124.7(3) y
Na1 Na2 Hf1 2_666 . 2_666 64.7(3) y
Na1 Na2 Si1 2_666 . . 167.6(4) y
Na1 Na2 Si2 2_666 . 2_666 58.2(3) y
Na2 Na2 Na2 2_666 . 2_667 106.1(3) y
Na2 Na2 Hf1 2_666 . . 60.3(2) y
Na2 Na2 Hf1 2_666 . 1_556 142.8(3) y
Na2 Na2 Hf1 2_666 . 2_666 59.4(2) y
Na2 Na2 Si1 2_666 . . 80.2(3) y
Na2 Na2 Si2 2_666 . 2_666 68.4(3) y
Na2 Na2 Hf1 2_667 . . 141.7(3) y
Na2 Na2 Hf1 2_667 . 1_556 66.1(3) y
Na2 Na2 Hf1 2_667 . 2_666 60.0(3) y
Na2 Na2 Si1 2_667 . . 76.2(3) y
Na2 Na2 Si2 2_667 . 2_666 153.7(4) y
Hf1 Na2 Hf1 . . 1_556 102.1(3) y
Hf1 Na2 Hf1 . . 2_666 119.7(3) y
Hf1 Na2 Si1 . . . 66.6(2) y
Hf1 Na2 Si2 . . 2_666 59.6(2) y
Hf1 Na2 Hf1 1_556 . 2_666 126.1(3) y
Hf1 Na2 Si1 1_556 . . 62.6(2) y
Hf1 Na2 Si2 1_556 . 2_666 134.1(4) y
Hf1 Na2 Si1 2_666 . . 102.9(3) y
Hf1 Na2 Si2 2_666 . 2_666 97.7(3) y
Si1 Na2 Si2 . . 2_666 125.7(4) y
O1 Hf1 O3 . . . 88.5(5) y
O1 Hf1 O6 . . 1_554 91.8(5) y
O1 Hf1 Na1 . . 1_455 51.7(4) y
O1 Hf1 Na2 . . 1_554 123.8(4) y
O1 Hf1 Na2 . . . 131.8(4) y
O1 Hf1 Na2 . . 2_666 136.4(4) y
O3 Hf1 O6 . . 1_554 171.1(6) y
O3 Hf1 Na1 . . 1_455 107.6(5) y
O3 Hf1 Na2 . . 1_554 124.6(5) y
O3 Hf1 Na2 . . . 50.0(4) y
O3 Hf1 Na2 . . 2_666 71.4(5) y
O6 Hf1 Na1 1_554 . 1_455 79.4(4) y
O6 Hf1 Na2 1_554 . 1_554 48.7(4) y
O6 Hf1 Na2 1_554 . . 133.2(3) y
O6 Hf1 Na2 1_554 . 2_666 102.6(4) y
Na1 Hf1 Na2 1_455 . 1_554 127.8(2) y
Na1 Hf1 Na2 1_455 . . 111.9(2) y
Na1 Hf1 Na2 1_455 . 2_666 171.0(2) y
Na2 Hf1 Na2 1_554 . . 102.1(2) y
Na2 Hf1 Na2 1_554 . 2_666 53.9(2) y
Na2 Hf1 Na2 . . 2_666 60.3(2) y
O1 Si1 O2 2_656 . . 111.9(8) y
O1 Si1 O3 2_656 . . 113.6(9) y
O1 Si1 O4 2_656 . 1_556 109.9(9) y
O1 Si1 Na1 2_656 . . 97.9(6) y
O1 Si1 Na1 2_656 . 1_556 76.2(6) y
O1 Si1 Na1 2_656 . 2_756 61.5(6) y
O1 Si1 Na2 2_656 . . 150.4(7) y
O2 Si1 O3 . . . 104.6(8) y
O2 Si1 O4 . . 1_556 105.7(9) y
O2 Si1 Na1 . . . 52.6(6) y
O2 Si1 Na1 . . 1_556 77.6(6) y
O2 Si1 Na1 . . 2_756 50.5(5) y
O2 Si1 Na2 . . . 97.4(6) y
O3 Si1 O4 . . 1_556 110.8(7) y
O3 Si1 Na1 . . . 64.3(6) y
O3 Si1 Na1 . . 1_556 167.4(6) y
O3 Si1 Na1 . . 2_756 121.8(6) y
O3 Si1 Na2 . . . 59.9(5) y
O4 Si1 Na1 1_556 . . 150.5(8) y
O4 Si1 Na1 1_556 . 1_556 57.1(5) y
O4 Si1 Na1 1_556 . 2_756 125.7(6) y
O4 Si1 Na2 1_556 . . 55.6(5) y
Na1 Si1 Na1 . . 1_556 123.9(4) y
Na1 Si1 Na1 . . 2_756 59.9(3) y
Na1 Si1 Na2 . . . 103.3(3) y
Na1 Si1 Na1 1_556 . 2_756 69.4(3) y
Na1 Si1 Na2 1_556 . . 107.6(3) y
Na1 Si1 Na2 2_756 . . 147.9(4) y
O2 Si2 O5 . . 1_655 100.7(8) y
O2 Si2 O6 . . 1_655 106.7(8) y
O2 Si2 O7 . . 2_666 102.8(8) y
O2 Si2 Na1 . . . 55.3(5) y
O2 Si2 Na2 . . 2_666 103.7(6) y
O5 Si2 O6 1_655 . 1_655 116.1(9) y
O5 Si2 O7 1_655 . 2_666 109.8(8) y
O5 Si2 Na1 1_655 . . 46.0(6) y
O5 Si2 Na2 1_655 . 2_666 53.3(5) y
O6 Si2 O7 1_655 . 2_666 118.2(8) y
O6 Si2 Na1 1_655 . . 131.2(6) y
O6 Si2 Na2 1_655 . 2_666 149.4(8) y
O7 Si2 Na1 2_666 . . 110.3(6) y
O7 Si2 Na2 2_666 . 2_666 57.1(6) y
Na1 Si2 Na2 . . 2_666 65.9(3) y

loop_
_geom_bond_atom_site_label_1
_geom_bond_atom_site_label_2
_geom_bond_site_symmetry_1
_geom_bond_site_symmetry_2
_geom_bond_distance
_geom_bond_publ_flag
O1 Hf1 . . 2.017(15) y
O1 Si1 . 2_656 1.568(17) y
O2 Si1 . . 1.567(18) y
O2 Si2 . . 1.660(17) y
O3 Hf1 . . 2.060(13) y
O3 Si1 . . 1.644(15) y
O4 Na1 . . 2.450(15) y
O4 Si1 . 1_554 1.622(15) y
O5 Na1 . 1_455 2.323(18) y
O5 Si2 . 1_455 1.605(16) y
O6 Hf1 . 1_556 2.115(13) y
O6 Si2 . 1_455 1.497(16) y
O7 Na2 . 2_666 2.441(18) y
O7 Si2 . 2_666 1.625(13) y
Na1 Na1 . 2_755 3.453(14) y
Na1 Na1 . 2_756 3.169(13) y
Na1 Na2 . 2_666 3.363(13) y
Na1 Hf1 . 1_655 3.513(12) y
Na1 Si1 . 1_554 2.919(12) y
Na1 Si1 . . 3.210(13) y
Na1 Si1 . 2_756 3.140(11) y
Na1 Si2 . . 3.132(13) y
Na2 Na2 . 2_666 3.590(14) y
Na2 Na2 . 2_667 3.174(13) y
Na2 Hf1 . . 3.556(9) y
Na2 Hf1 . 1_556 3.399(10) y
Na2 Hf1 . 2_666 3.590(10) y
Na2 Si1 . . 3.161(10) y
Na2 Si2 . 2_666 3.052(11) y

loop_
_publcif_info_datablock.id
_publcif_info_datablock.publ_exptl
_publcif_info_datablock.publ_geom
_publcif_info_datablock.structure
{003af397-c932-4251-be26-5ed32edbd967} ? ? ?
{8383952a-e3c4-4c1d-b7b5-62f5ce8931d5} y y y

loop_
_publcif_info_exptl_table_header_item
y

loop_
_publcif_info_tables.block_id
_publcif_info_tables.reference_item
{003af397-c932-4251-be26-5ed32edbd967} '_publcif_info_datablock.publ_exptl'
{8383952a-e3c4-4c1d-b7b5-62f5ce8931d5} '_geom_bond_atom_site_label_1'
{003af397-c932-4251-be26-5ed32edbd967} '_geom_extra_table_headB'
{003af397-c932-4251-be26-5ed32edbd967} '_geom_extra_table_headA'

loop_
_publcif_info_cif.paper_type
EE
